data_4327697
loop_
_publ_author_name
'Hui Shan'
'Alan James'
'Paul R. Sharp'

_publ_contact_author
;
 Paul R. Sharp
 Department of Chemistry
 University of Missouri
 Columbia, MO  65211
;
_publ_contact_author_email SharpP@missouri.edu
_publ_contact_author_fax 573-882-2754
_publ_contact_author_phone 573-882-7715
_publ_section_title
;
 Platinum(II) 1,5-COD Oxo Complexes
;
_journal_name_full 'Inorganic Chemistry'
_journal_page_first 5727
_journal_page_last 5732
_journal_paper_doi 10.1021/ic980818+
_journal_volume 37
_journal_year 1998
_chemical_formula_moiety '[(1,5-COD)4Pt4(\m3-O)2(\m-OH)]+3 (BF4-)3 CH2Cl2'
_chemical_formula_sum 'C33 H48 B3 Cl2 F12 O3 Pt4'
_chemical_formula_weight 1604.40
_chemical_name_systematic ?
_space_group_IT_number 14
_symmetry_cell_setting monoclinic
_symmetry_space_group_name_Hall '-P 2yn'
_symmetry_space_group_name_H-M 'P 1 21/n 1'
_cell_angle_alpha 90.0
_cell_angle_beta 95.538(12)
_cell_angle_gamma 90.0
_cell_formula_units_Z 4
_cell_length_a 18.624(4)
_cell_length_b 14.7600(20)
_cell_length_c 15.584(5)
_cell_measurement_reflns_used 25
_cell_measurement_temperature 295(2)
_cell_measurement_theta_max 12.50
_cell_measurement_theta_min 9.00
_cell_volume 4263.9(17)
_computing_data_reduction 'NRCVAX DATRD2'
_computing_molecular_graphics NRCVAX
_computing_publication_material 'NRCVAX TABLES'
_computing_structure_refinement 'NRCVAX LSTSQ'
_computing_structure_solution 'NRCVAX SOLVER'
_diffrn_ambient_temperature 295(2)
_diffrn_measurement_device 'Nonius CAD-4'
_diffrn_measurement_method 'Theta/2theta scan b/P/b '
_diffrn_radiation_monochromator graphite
_diffrn_radiation_source 'xray tube'
_diffrn_radiation_type 'Molybdenum K\a'
_diffrn_radiation_wavelength 0.70930
_diffrn_reflns_av_R_equivalents 0.025
_diffrn_reflns_limit_h_max 20
_diffrn_reflns_limit_h_min -20
_diffrn_reflns_limit_k_max 16
_diffrn_reflns_limit_k_min 0
_diffrn_reflns_limit_l_max 17
_diffrn_reflns_limit_l_min 0
_diffrn_reflns_number 6151
_diffrn_reflns_theta_max 22.92
_diffrn_reflns_theta_min 0.00
_diffrn_standards_decay_% 19
_diffrn_standards_interval_time 7200
_diffrn_standards_number 3
_exptl_absorpt_coefficient_mu 9.97
_exptl_absorpt_correction_T_max 0.2543
_exptl_absorpt_correction_T_min 0.1008
_exptl_absorpt_correction_type empirical
_exptl_crystal_colour White
_exptl_crystal_density_diffrn 2.499
_exptl_crystal_description Prism
_exptl_crystal_F_000 2927.88
_exptl_crystal_size_max 0.20
_exptl_crystal_size_mid 0.25
_exptl_crystal_size_min 0.33
_refine_diff_density_max 1.27
_refine_diff_density_min -1.38
_refine_ls_goodness_of_fit_obs 1.52
_refine_ls_hydrogen_treatment riding
_refine_ls_matrix_type full
_refine_ls_number_parameters 484
_refine_ls_number_reflns 4476
_refine_ls_R_factor_all 0.037
_refine_ls_R_factor_obs 0.037
_refine_ls_shift/esd_max 0.066
_refine_ls_structure_factor_coef F
_refine_ls_weighting_details 'w = 1/(\s^2^(F)+0.0005F^2^)'
_refine_ls_weighting_scheme calc
_refine_ls_wR_factor_all 0.048
_refine_ls_wR_factor_obs 0.048
_reflns_number_observed 4476
_reflns_number_total 5900
_reflns_observed_criterion 'Inet > 2.5\s(Inet)'
_cod_data_source_file ic9808182B_4.cif
_cod_data_source_block '[(1,5-COD)4Pt4(\m3-O)2(\m-OH)](BF4)3_4'
_cod_depositor_comments
;
The following automatic conversions were performed:

'_refine_ls_weighting_scheme' value '1/(\s^2^(F)+0.0005F^2^)' was
changed to 'calc'. New tag '_refine_ls_weighting_details' was
created. The value of the new tag was set to 'w =
1/(\s^2^(F)+0.0005F^2^)'.

Automatic conversion script
Id: cif_fix_values 3143 2015-03-26 13:38:13Z robertas 
;
_cod_original_sg_symbol_H-M 'P 21/n'
_cod_original_formula_sum 'Pt4 O3 B3 F12 C33 H48 Cl2 '
_cod_database_code 4327697

loop_
_symmetry_equiv_pos_as_xyz
x,y,z
-x,-y,-z
1/2-x,1/2+y,1/2-z
1/2+x,1/2-y,1/2+z

loop_
_atom_site_aniso_label
_atom_site_aniso_U_11
_atom_site_aniso_U_22
_atom_site_aniso_U_33
_atom_site_aniso_U_12
_atom_site_aniso_U_13
_atom_site_aniso_U_23
_atom_site_aniso_type_symbol
Pt1 0.0362(3) 0.0353(3) 0.0424(4) -0.0002(5) 0.0047(5) 0.0034(5) Pt
Pt2 0.0344(3) 0.0423(3) 0.0490(4) -0.0064(5) 0.0196(5) -0.0051(5) Pt
Pt3 0.0341(3) 0.0305(3) 0.0411(3) -0.0004(4) 0.0077(5) -0.0128(5) Pt
Pt4 0.0353(3) 0.0271(3) 0.0397(3) -0.0038(4) 0.0143(5) -0.0077(5) Pt
O1 0.041(5) 0.033(5) 0.043(6) -0.005(8) 0.008(9) -0.004(8) O
O2 0.043(5) 0.038(5) 0.032(5) 0.005(8) 0.009(9) -0.005(8) O
O3 0.066(6) 0.022(4) 0.040(6) -0.013(8) 0.024(10) -0.028(8) O
C11 0.055(10) 0.037(8) 0.064(11) 0.021(14) -0.026(17) 0.020(15) C
C12 0.058(10) 0.042(8) 0.077(13) 0.016(16) -0.029(18) 0.016(17) C
C13 0.100(17) 0.121(19) 0.126(22) 0.12(3) 0.07(3) 0.17(3) C
C14 0.149(23) 0.154(24) 0.060(15) -0.08(4) 0.02(3) 0.07(3) C
C15 0.090(14) 0.090(14) 0.032(10) -0.012(22) -0.047(19) -0.016(18) C
C16 0.056(10) 0.042(9) 0.072(12) -0.001(15) -0.021(18) -0.016(16) C
C17 0.051(11) 0.109(16) 0.104(17) -0.014(21) 0.022(23) 0.01(3) C
C18 0.059(12) 0.092(14) 0.121(18) 0.010(21) 0.081(25) -0.02(3) C
C21 0.046(9) 0.056(10) 0.082(13) -0.025(16) 0.000(19) -0.028(19) C
C22 0.036(9) 0.065(10) 0.095(14) -0.013(16) 0.021(18) -0.023(21) C
C23 0.089(17) 0.149(24) 0.143(24) 0.10(3) -0.04(3) -0.10(4) C
C24 0.046(12) 0.153(23) 0.18(3) 0.10(3) -0.04(3) -0.01(4) C
C25 0.044(10) 0.061(11) 0.132(19) 0.037(17) 0.031(24) -0.012(24) C
C26 0.051(11) 0.113(16) 0.091(16) 0.021(23) 0.072(22) -0.06(3) C
C27 0.176(25) 0.107(17) 0.135(22) -0.12(3) 0.25(4) -0.05(3) C
C28 0.086(14) 0.101(16) 0.112(18) -0.09(3) 0.08(3) 0.01(3) C
C31 0.054(10) 0.029(7) 0.067(11) 0.000(13) 0.028(17) -0.006(14) C
C32 0.057(10) 0.050(8) 0.037(9) 0.001(15) -0.009(15) -0.036(14) C
C33 0.069(12) 0.077(12) 0.074(14) -0.026(20) -0.030(21) -0.032(21) C
C34 0.096(15) 0.095(15) 0.099(17) -0.13(3) 0.05(3) -0.09(3) C
C35 0.096(14) 0.039(9) 0.069(12) -0.067(18) 0.084(22) -0.037(16) C
C36 0.070(11) 0.041(9) 0.064(11) -0.022(17) 0.031(19) -0.023(16) C
C37 0.138(19) 0.070(12) 0.061(13) 0.05(3) 0.00(3) -0.017(20) C
C38 0.071(12) 0.076(12) 0.091(15) 0.101(20) 0.046(22) 0.037(22) C
C41 0.079(12) 0.023(7) 0.051(10) -0.026(14) 0.047(18) -0.033(13) C
C42 0.060(10) 0.022(7) 0.064(11) -0.004(13) 0.019(17) 0.007(13) C
C43 0.086(12) 0.025(8) 0.125(17) 0.009(15) 0.13(3) -0.005(18) C
C44 0.078(12) 0.054(10) 0.080(13) -0.006(17) 0.072(21) -0.045(18) C
C45 0.074(11) 0.041(8) 0.041(9) -0.007(15) 0.047(17) 0.000(14) C
C46 0.050(9) 0.045(8) 0.041(9) 0.003(14) 0.022(15) 0.032(14) C
C47 0.079(12) 0.038(8) 0.076(13) -0.015(16) -0.004(20) 0.016(16) C
C48 0.079(12) 0.061(10) 0.051(11) -0.052(18) 0.001(19) -0.036(17) C

loop_
_atom_site_label
_atom_site_fract_x
_atom_site_fract_y
_atom_site_fract_z
_atom_site_U_iso_or_equiv
_atom_site_thermal_displace_type
_atom_site_type_symbol
Pt1 0.93888(3) 0.26836(3) 0.16581(4) 0.0380(3) Uani Pt
Pt2 1.09159(3) 0.24169(4) 0.22416(4) 0.0415(3) Uani Pt
Pt3 0.98310(3) 0.05401(3) 0.23350(4) 0.0352(3) Uani Pt
Pt4 0.98427(3) 0.25797(3) 0.38687(3) 0.0338(3) Uani Pt
O1 1.0088(4) 0.1645(5) 0.1653(6) 0.039(5) Uani O
O2 1.0056(4) 0.3035(6) 0.2700(5) 0.037(5) Uani O
O3 0.9616(5) 0.1307(5) 0.3387(6) 0.042(5) Uani O
C11 0.8526(8) 0.3601(9) 0.1907(10) 0.053(9) Uani C
C12 0.8985(9) 0.4030(10) 0.1407(12) 0.060(10) Uani C
C13 0.8805(12) 0.4170(17) 0.0449(18) 0.114(17) Uani C
C14 0.9061(15) 0.3440(20) -0.0101(14) 0.121(19) Uani C
C15 0.9038(11) 0.2520(12) 0.0304(11) 0.073(12) Uani C
C16 0.8529(9) 0.2131(10) 0.0743(11) 0.058(10) Uani C
C17 0.7819(10) 0.2579(14) 0.0875(15) 0.088(14) Uani C
C18 0.7814(10) 0.3174(14) 0.1644(15) 0.089(14) Uani C
C21 1.1559(8) 0.3615(11) 0.2447(12) 0.062(10) Uani C
C22 1.1775(8) 0.3027(11) 0.3112(12) 0.065(11) Uani C
C23 1.2446(13) 0.2472(19) 0.3189(20) 0.129(20) Uani C
C24 1.2361(10) 0.1549(19) 0.2736(19) 0.128(20) Uani C
C25 1.1797(9) 0.1496(12) 0.2016(16) 0.078(14) Uani C
C26 1.1692(9) 0.2092(15) 0.1350(14) 0.083(13) Uani C
C27 1.2155(15) 0.2902(16) 0.1225(16) 0.132(20) Uani C
C28 1.1968(11) 0.3748(15) 0.1673(15) 0.098(15) Uani C
C31 1.0372(8) -0.0248(9) 0.1443(10) 0.050(9) Uani C
C32 0.9667(8) -0.0230(10) 0.1154(9) 0.048(8) Uani C
C33 0.9152(10) -0.1026(12) 0.1281(13) 0.075(12) Uani C
C34 0.8858(11) -0.1098(14) 0.2081(14) 0.096(14) Uani C
C35 0.9263(11) -0.0611(10) 0.2832(11) 0.066(11) Uani C
C36 0.9952(10) -0.0676(10) 0.3091(11) 0.058(10) Uani C
C37 1.0488(12) -0.1283(13) 0.2729(13) 0.090(14) Uani C
C38 1.0753(9) -0.1025(12) 0.1934(13) 0.078(12) Uani C
C41 1.0342(9) 0.3769(8) 0.4476(10) 0.050(9) Uani C
C42 0.9624(8) 0.3939(8) 0.4226(10) 0.048(9) Uani C
C43 0.9020(9) 0.3969(9) 0.4776(13) 0.075(12) Uani C
C44 0.8992(9) 0.3166(10) 0.5362(12) 0.069(10) Uani C
C45 0.9328(9) 0.2298(9) 0.5040(10) 0.051(9) Uani C
C46 1.0026(8) 0.2056(9) 0.5160(9) 0.045(8) Uani C
C47 1.0626(10) 0.2590(10) 0.5650(12) 0.065(10) Uani C
C48 1.0644(9) 0.3577(11) 0.5379(11) 0.064(10) Uani C
H11 0.868 0.358 0.250 0.0619 Uiso H
H12 0.944 0.423 0.166 0.0689 Uiso H
H13a 0.903 0.472 0.030 0.1257 Uiso H
H13b 0.830 0.423 0.035 0.1257 Uiso H
H14a 0.874 0.343 -0.061 0.1309 Uiso H
H14b 0.953 0.358 -0.025 0.1309 Uiso H
H15 0.946 0.217 0.024 0.0806 Uiso H
H16 0.863 0.156 0.100 0.0668 Uiso H
H17a 0.747 0.212 0.091 0.0981 Uiso H
H17b 0.769 0.295 0.038 0.0981 Uiso H
H18a 0.747 0.364 0.153 0.1007 Uiso H
H18b 0.768 0.281 0.211 0.1007 Uiso H
H21 1.113 0.395 0.248 0.0715 Uiso H
H22 1.147 0.296 0.357 0.0752 Uiso H
H23a 1.279 0.280 0.291 0.1369 Uiso H
H23b 1.262 0.239 0.378 0.1369 Uiso H
H24a 1.225 0.113 0.316 0.1356 Uiso H
H24b 1.280 0.139 0.252 0.1356 Uiso H
H25 1.147 0.101 0.202 0.0888 Uiso H
H26 1.129 0.201 0.094 0.0950 Uiso H
H27a 1.217 0.301 0.063 0.1495 Uiso H
H27b 1.262 0.274 0.147 0.1495 Uiso H
H28a 1.239 0.408 0.185 0.1098 Uiso H
H28b 1.168 0.409 0.126 0.1098 Uiso H
H31 1.066 0.027 0.134 0.0601 Uiso H
H32 0.948 0.029 0.086 0.0579 Uiso H
H33a 0.943 -0.156 0.123 0.0836 Uiso H
H33b 0.877 -0.101 0.083 0.0836 Uiso H
H34a 0.839 -0.084 0.200 0.1068 Uiso H
H34b 0.882 -0.172 0.223 0.1068 Uiso H
H35 0.899 -0.021 0.315 0.0784 Uiso H
H36 1.013 -0.029 0.355 0.0682 Uiso H
H37a 1.026 -0.186 0.264 0.0995 Uiso H
H37b 1.089 -0.134 0.314 0.0995 Uiso H
H38a 1.125 -0.086 0.206 0.0892 Uiso H
H38b 1.072 -0.153 0.156 0.0892 Uiso H
H41 1.067 0.376 0.404 0.0609 Uiso H
H42 0.950 0.404 0.363 0.0587 Uiso H
H43a 0.907 0.450 0.511 0.0887 Uiso H
H43b 0.857 0.399 0.442 0.0887 Uiso H
H44a 0.926 0.331 0.589 0.0806 Uiso H
H44b 0.850 0.305 0.546 0.0806 Uiso H
H45 0.901 0.190 0.472 0.0620 Uiso H
H46 1.016 0.151 0.489 0.0555 Uiso H
H47a 1.055 0.256 0.624 0.0743 Uiso H
H47b 1.108 0.232 0.556 0.0743 Uiso H
H48a 1.113 0.378 0.544 0.0739 Uiso H
H48b 1.037 0.392 0.575 0.0739 Uiso H
B1 0.6457(4) 0.4845(5) 0.9863(6) 0.066(14) Uani B
F1 0.5845(4) 0.5136(6) 1.0216(6) 0.090(7) Uani F
F2 0.6716(8) 0.5534(7) 0.9380(11) 0.228(20) Uani F
F3 0.6289(8) 0.4105(8) 0.9340(11) 0.203(17) Uani F
F4 0.6976(6) 0.4604(14) 1.0515(10) 0.30(3) Uani F
B2 0.2364(4) 0.9928(6) 0.0438(8) 0.108(22) Uani B
F21 0.1644(5) 0.9691(8) 0.0374(8) 0.125(10) Uani F
F22 0.2722(7) 0.9388(9) -0.0105(15) 0.32(3) Uani F
F23 0.2660(9) 0.9809(13) 0.1276(10) 0.38(4) Uani F
F24 0.2429(7) 1.0825(6) 0.0206(11) 0.166(14) Uani F
B3 0.0225(5) 0.5995(6) 0.2114(6) 0.127(24) Uani B
F31 0.0013(9) 0.5586(9) 0.2845(7) 0.202(17) Uani F
F32 0.0790(5) 0.6578(7) 0.2340(8) 0.146(12) Uani F
F33 -0.0347(6) 0.6474(10) 0.1708(12) 0.30(3) Uani F
F34 0.0442(8) 0.5340(7) 0.1562(8) 0.160(13) Uani F
Ccl 0.7018(10) 0.1097(9) 0.3440(9) 0.120(20) Uani C
Cl1 0.7450(5) 0.2150(5) 0.3765(4) 0.150(6) Uani Cl
Cl2 0.7292(6) 0.0744(5) 0.2415(5) 0.176(8) Uani Cl

loop_
_atom_type_symbol
_atom_type_scat_dispersion_real
_atom_type_scat_dispersion_imag
_atom_type_scat_source
Pt -2.352 8.388 'International Tables Vol. IV Table 2.2B'
O 0.008 0.006 'International Tables Vol. IV Table 2.2B'
B 0.000 0.001 'International Tables Vol. IV Table 2.2B'
F 0.014 0.010 'International Tables Vol. IV Table 2.2B'
C 0.002 0.002 'International Tables Vol. IV Table 2.2B'
H 0.000 0.000 'International Tables Vol. IV Table 2.2B'
Cl 0.132 0.159 'International Tables Vol. IV Table 2.2B'

loop_
_geom_angle_atom_site_label_1
_geom_angle_atom_site_label_2
_geom_angle_atom_site_label_3
_geom_angle
O1 Pt1 O2 81.4(3)
O1 Pt1 C11 165.7(5)
O1 Pt1 C12 156.9(5)
O1 Pt1 C15 92.6(6)
O1 Pt1 C16 98.4(5)
O2 Pt1 C11 96.1(5)
O2 Pt1 C12 95.0(5)
O2 Pt1 C15 157.0(6)
O2 Pt1 C16 166.7(5)
C11 Pt1 C12 36.9(6)
C11 Pt1 C15 94.9(7)
C11 Pt1 C16 80.9(6)
C12 Pt1 C15 81.8(7)
C12 Pt1 C16 90.3(6)
C15 Pt1 C16 36.1(7)
O1 Pt2 O2 79.8(3)
O1 Pt2 C21 155.1(6)
O1 Pt2 C22 167.0(5)
O1 Pt2 C25 97.2(6)
O1 Pt2 C26 96.3(6)
O2 Pt2 C21 91.5(5)
O2 Pt2 C22 98.7(5)
O2 Pt2 C25 164.9(6)
O2 Pt2 C26 158.1(7)
C21 Pt2 C22 37.2(7)
C21 Pt2 C25 96.9(6)
C21 Pt2 C26 83.1(7)
C22 Pt2 C25 80.8(7)
C22 Pt2 C26 89.8(7)
C25 Pt2 C26 36.6(9)
O1 Pt3 O3 92.8(3)
O1 Pt3 C31 86.9(4)
O1 Pt3 C32 89.9(5)
O1 Pt3 C35 163.4(6)
O1 Pt3 C36 160.4(5)
O3 Pt3 C31 162.8(5)
O3 Pt3 C32 160.7(5)
O3 Pt3 C35 90.4(5)
O3 Pt3 C36 92.4(5)
C31 Pt3 C32 36.5(6)
C31 Pt3 C35 94.7(5)
C31 Pt3 C36 82.6(6)
C32 Pt3 C35 81.9(6)
C32 Pt3 C36 91.5(6)
C35 Pt3 C36 35.2(7)
O2 Pt4 O3 91.5(3)
O2 Pt4 C41 90.7(4)
O2 Pt4 C42 89.0(5)
O2 Pt4 C45 163.7(5)
O2 Pt4 C46 159.6(5)
O3 Pt4 C41 165.6(5)
O3 Pt4 C42 156.9(5)
O3 Pt4 C45 92.3(4)
O3 Pt4 C46 91.3(5)
C41 Pt4 C42 37.4(6)
C41 Pt4 C45 89.6(5)
C41 Pt4 C46 81.9(6)
C42 Pt4 C45 81.4(5)
C42 Pt4 C46 96.3(6)
C45 Pt4 C46 36.1(6)
Pt1 O1 Pt2 91.9(3)
Pt1 O1 Pt3 115.1(4)
Pt2 O1 Pt3 114.6(4)
Pt1 O2 Pt2 92.7(3)
Pt1 O2 Pt4 118.9(4)
Pt2 O2 Pt4 113.5(4)
Pt3 O3 Pt4 138.1(4)
Pt1 C11 C12 70.9(9)
Pt1 C11 C18 110.1(11)
C12 C11 C18 129.0(16)
Pt1 C12 C11 72.2(8)
Pt1 C12 C13 110.2(13)
C11 C12 C13 122.4(16)
C12 C13 C14 114.8(16)
C13 C14 C15 112.9(17)
Pt1 C15 C14 107.0(13)
Pt1 C15 C16 73.3(10)
C14 C15 C16 130.5(19)
Pt1 C16 C15 70.6(9)
Pt1 C16 C17 110.0(12)
C15 C16 C17 123.4(15)
C16 C17 C18 116.2(17)
C11 C18 C17 113.4(14)
Pt2 C21 C22 73.2(9)
Pt2 C21 C28 108.0(12)
C22 C21 C28 123.6(16)
Pt2 C22 C21 69.6(10)
Pt2 C22 C23 112.4(14)
C21 C22 C23 125.9(18)
C22 C23 C24 113.7(19)
C23 C24 C25 115.7(19)
Pt2 C25 C24 109.7(14)
Pt2 C25 C26 70.4(9)
C24 C25 C26 126.2(19)
Pt2 C26 C25 73.0(10)
Pt2 C26 C27 109.7(13)
C25 C26 C27 124.9(21)
C26 C27 C28 116.4(15)
C21 C28 C27 115.3(15)
Pt3 C31 C32 72.6(8)
Pt3 C31 C38 108.0(11)
C32 C31 C38 125.3(14)
Pt3 C32 C31 70.9(8)
Pt3 C32 C33 109.3(10)
C31 C32 C33 122.8(14)
C32 C33 C34 118.0(14)
C33 C34 C35 116.1(14)
Pt3 C35 C34 108.6(12)
Pt3 C35 C36 70.9(9)
C34 C35 C36 127.2(16)
Pt3 C36 C35 73.9(10)
Pt3 C36 C37 109.5(12)
C35 C36 C37 126.7(16)
C36 C37 C38 117.8(16)
C31 C38 C37 117.1(14)
Pt4 C41 C42 70.1(8)
Pt4 C41 C48 111.5(9)
C42 C41 C48 124.6(13)
Pt4 C42 C41 72.5(7)
Pt4 C42 C43 110.8(9)
C41 C42 C43 127.8(15)
C42 C43 C44 113.6(12)
C43 C44 C45 115.0(12)
Pt4 C45 C44 109.9(9)
Pt4 C45 C46 70.7(8)
C44 C45 C46 126.6(15)
Pt4 C46 C45 73.1(9)
Pt4 C46 C47 109.2(9)
C45 C46 C47 126.2(14)
C46 C47 C48 113.2(14)
C41 C48 C47 115.4(13)
F1 B1 F2 109.5(8)
F1 B1 F3 109.5(9)
F1 B1 F4 109.5(10)
F2 B1 F3 109.5(11)
F2 B1 F4 109.5(10)
F3 B1 F4 109.5(11)
F21 B2 F22 109.5(10)
F21 B2 F23 109.5(12)
F21 B2 F24 109.5(9)
F22 B2 F23 109.5(12)
F22 B2 F24 109.5(12)
F23 B2 F24 109.5(12)
F31 B3 F32 109.5(10)
F31 B3 F33 109.5(11)
F31 B3 F34 109.5(9)
F32 B3 F33 109.5(9)
F32 B3 F34 109.5(10)
F33 B3 F34 109.5(11)
Cl1 Ccl Cl2 110.0(10)
Ccl Cl1 Cl2 35.0(6)
Ccl Cl2 Cl1 35.0(5)

loop_
_geom_bond_atom_site_label_1
_geom_bond_atom_site_label_2
_geom_bond_distance
Pt1 O1 2.012(8)
Pt1 O2 2.014(9)
Pt1 C11 2.164(14)
Pt1 C12 2.148(14)
Pt1 C15 2.162(16)
Pt1 C16 2.196(16)
Pt2 O1 2.060(8)
Pt2 O2 2.032(8)
Pt2 C21 2.143(15)
Pt2 C22 2.188(17)
Pt2 C25 2.186(15)
Pt2 C26 2.153(15)
Pt3 O1 2.029(8)
Pt3 O3 2.062(8)
Pt3 C31 2.138(14)
Pt3 C32 2.159(13)
Pt3 C35 2.183(14)
Pt3 C36 2.147(16)
Pt4 O2 2.016(8)
Pt4 O3 2.052(8)
Pt4 C41 2.162(13)
Pt4 C42 2.131(13)
Pt4 C45 2.181(13)
Pt4 C46 2.152(14)
C11 C12 1.366(24)
C11 C18 1.49(3)
C12 C13 1.51(3)
C13 C14 1.48(4)
C14 C15 1.50(3)
C15 C16 1.35(3)
C16 C17 1.512(25)
C17 C18 1.49(3)
C21 C22 1.38(3)
C21 C28 1.50(3)
C22 C23 1.49(3)
C23 C24 1.54(4)
C24 C25 1.46(3)
C25 C26 1.36(3)
C26 C27 1.50(3)
C27 C28 1.49(3)
C31 C32 1.345(22)
C31 C38 1.517(22)
C32 C33 1.541(23)
C33 C34 1.41(3)
C34 C35 1.51(3)
C35 C36 1.31(3)
C36 C37 1.492(25)
C37 C38 1.43(3)
C41 C42 1.378(23)
C41 C48 1.492(25)
C42 C43 1.479(20)
C43 C44 1.500(24)
C44 C45 1.532(20)
C45 C46 1.344(22)
C46 C47 1.512(23)
C47 C48 1.518(22)
B1 F1 1.380(12)
B1 F2 1.380(16)
B1 F3 1.380(16)
B1 F4 1.380(16)
B2 F21 1.380(12)
B2 F22 1.380(21)
B2 F23 1.380(20)
B2 F24 1.380(14)
B3 F31 1.380(16)
B3 F32 1.380(13)
B3 F33 1.380(16)
B3 F34 1.380(15)
Ccl Cl1 1.800(16)
Ccl Cl2 1.800(17)
Cl1 Cl2 2.949(10)
